data_4002129
loop_
_publ_author_name
'Sibille, Romain'
'Mazet, Thomas'
'Malaman, Bernard'
'Wang, Qirong'
'Didelot, Emilie'
'Fran\,cois, Michel'

_publ_section_title
;
 Site-Dependent Substitutions in Mixed-Metal Metal--Organic Frameworks: A
 Case Study and Guidelines for Analogous Systems
;
_journal_issue 1
_journal_name_full 'Chemistry of Materials'
_journal_page_first 133
_journal_paper_doi 10.1021/cm503570f
_journal_volume 27
_journal_year 2015
_chemical_formula_sum 'C16 H18 Mn5 O18'
_chemical_formula_weight 773.00
_chemical_name_systematic
;
 ?
;
_space_group_IT_number 14
_symmetry_space_group_name_Hall '-P 2ybc'
_symmetry_space_group_name_H-M 'P 1 21/c 1'
_atom_sites_solution_hydrogens geom
_atom_sites_solution_primary direct
_atom_sites_solution_secondary difmap
_audit_creation_method SHELXL-97
_cell_angle_alpha 90.00
_cell_angle_beta 97.0400(10)
_cell_angle_gamma 90.00
_cell_formula_units_Z 2
_cell_length_a 9.6012(3)
_cell_length_b 9.6449(3)
_cell_length_c 12.5630(4)
_cell_measurement_temperature 296(2)
_cell_volume 1154.60(6)
_computing_structure_refinement 'SHELXL-97 (Sheldrick, 1997)'
_diffrn_ambient_temperature 296(2)
_diffrn_measured_fraction_theta_full 0.997
_diffrn_measured_fraction_theta_max 0.997
_diffrn_radiation_monochromator graphite
_diffrn_radiation_source 'fine-focus sealed tube'
_diffrn_radiation_type MoK\a
_diffrn_radiation_wavelength 0.71073
_diffrn_reflns_av_R_equivalents 0.0412
_diffrn_reflns_av_sigmaI/netI 0.0246
_diffrn_reflns_limit_h_max 16
_diffrn_reflns_limit_h_min -16
_diffrn_reflns_limit_k_max 16
_diffrn_reflns_limit_k_min -16
_diffrn_reflns_limit_l_max 22
_diffrn_reflns_limit_l_min -22
_diffrn_reflns_number 49904
_diffrn_reflns_theta_full 38.56
_diffrn_reflns_theta_max 38.56
_diffrn_reflns_theta_min 2.14
_exptl_absorpt_coefficient_mu 2.751
_exptl_crystal_density_diffrn 2.223
_exptl_crystal_density_method 'not measured'
_exptl_crystal_F_000 766
_refine_diff_density_max 1.123
_refine_diff_density_min -0.691
_refine_diff_density_rms 0.093
_refine_ls_extinction_method none
_refine_ls_goodness_of_fit_ref 1.048
_refine_ls_hydrogen_treatment mixed
_refine_ls_matrix_type full
_refine_ls_number_parameters 178
_refine_ls_number_reflns 6497
_refine_ls_number_restraints 0
_refine_ls_restrained_S_all 1.048
_refine_ls_R_factor_all 0.0340
_refine_ls_R_factor_gt 0.0263
_refine_ls_shift/su_max 0.001
_refine_ls_shift/su_mean 0.000
_refine_ls_structure_factor_coef Fsqd
_refine_ls_weighting_details 'calc w=1/[\s^2^(Fo^2^)+(0.0277P)^2^+0.6658P] where P=(Fo^2^+2Fc^2^)/3'
_refine_ls_weighting_scheme calc
_refine_ls_wR_factor_gt 0.0645
_refine_ls_wR_factor_ref 0.0683
_reflns_number_gt 5562
_reflns_number_total 6497
_reflns_threshold_expression >2sigma(I)
_cod_data_source_file cm503570f_si_003.cif
_cod_data_source_block 1
_cod_depositor_comments 'Adding full bibliography for 4002129--4002143.cif.'
_cod_database_code 4002129

loop_
_symmetry_equiv_pos_as_xyz
'x, y, z'
'-x, y+1/2, -z+1/2'
'-x, -y, -z'
'x, -y-1/2, z-1/2'

loop_
_atom_site_label
_atom_site_type_symbol
_atom_site_fract_x
_atom_site_fract_y
_atom_site_fract_z
_atom_site_U_iso_or_equiv
_atom_site_adp_type
_atom_site_occupancy
_atom_site_symmetry_multiplicity
_atom_site_calc_flag
_atom_site_refinement_flags
Mn1 Mn 0.5000 0.0000 0.0000 0.01309(4) Uani 1 2 d S
Mn2 Mn 0.623540(18) 0.207933(16) -0.166759(13) 0.01297(4) Uani 1 1 d .
Mn3 Mn 0.675132(18) -0.181184(16) -0.153666(13) 0.01292(4) Uani 1 1 d .
O1 O 0.55093(8) 0.00371(7) -0.16012(6) 0.01247(12) Uani 1 1 d .
O2 O 0.63422(9) -0.25638(9) 0.17561(7) 0.01605(14) Uani 1 1 d .
O3 O 1.16055(10) -0.15595(10) 0.16157(9) 0.02543(19) Uani 1 1 d .
O4 O 0.65414(11) 0.42578(9) -0.16363(8) 0.02375(18) Uani 1 1 d .
O5 O 0.75907(12) 0.62367(9) -0.11048(9) 0.0296(2) Uani 1 1 d .
O6 O 0.55299(10) 0.27219(9) 0.16076(7) 0.01806(15) Uani 1 1 d .
O7 O 0.63056(10) 0.19477(8) 0.01187(7) 0.01666(14) Uani 1 1 d .
O8 O 0.66870(9) -0.14564(9) 0.02605(6) 0.01716(14) Uani 1 1 d .
O9 O 1.13545(10) 0.07456(10) 0.15459(9) 0.0267(2) Uani 1 1 d .
C1 C 0.73716(12) 0.49709(10) -0.09923(9) 0.01523(17) Uani 1 1 d .
C2 C 0.7177(2) 0.41201(17) 0.08688(11) 0.0409(5) Uani 1 1 d .
H2A H 0.7760 0.4152 0.1556 0.049 Uiso 1 1 calc R
H2B H 0.6562 0.4920 0.0835 0.049 Uiso 1 1 calc R
C3 C 0.62819(12) 0.28434(11) 0.08488(8) 0.01433(16) Uani 1 1 d .
C4 C 0.81365(13) 0.42763(13) -0.00111(10) 0.0211(2) Uani 1 1 d .
H4A H 0.8951 0.4824 0.0258 0.025 Uiso 1 1 calc R
H4B H 0.8460 0.3369 -0.0206 0.025 Uiso 1 1 calc R
C5 C 0.71491(11) -0.20418(10) 0.11424(8) 0.01245(15) Uani 1 1 d .
C6 C 0.87245(12) -0.20556(13) 0.14182(11) 0.0213(2) Uani 1 1 d .
H6A H 0.9144 -0.2591 0.0887 0.026 Uiso 1 1 calc R
H6B H 0.8970 -0.2492 0.2111 0.026 Uiso 1 1 calc R
C7 C 0.92949(13) -0.05852(13) 0.14489(13) 0.0250(2) Uani 1 1 d .
H7A H 0.8898 -0.0110 0.0802 0.030 Uiso 1 1 calc R
H7B H 0.8974 -0.0106 0.2053 0.030 Uiso 1 1 calc R
C8 C 1.08806(12) -0.04681(12) 0.15409(9) 0.01705(18) Uani 1 1 d .

loop_
_atom_site_aniso_label
_atom_site_aniso_U_11
_atom_site_aniso_U_22
_atom_site_aniso_U_33
_atom_site_aniso_U_23
_atom_site_aniso_U_13
_atom_site_aniso_U_12
Mn1 0.01538(9) 0.01132(9) 0.01349(9) 0.00119(7) 0.00544(7) 0.00027(7)
Mn2 0.01696(7) 0.00965(6) 0.01249(6) 0.00109(5) 0.00254(5) -0.00153(5)
Mn3 0.01431(7) 0.00982(6) 0.01483(7) -0.00119(5) 0.00263(5) -0.00080(5)
O1 0.0149(3) 0.0095(3) 0.0130(3) -0.0002(2) 0.0015(2) -0.0009(2)
O2 0.0144(3) 0.0186(3) 0.0156(3) 0.0037(3) 0.0036(3) -0.0014(3)
O3 0.0145(4) 0.0225(4) 0.0398(5) -0.0042(4) 0.0052(4) -0.0003(3)
O4 0.0308(5) 0.0129(3) 0.0246(4) 0.0021(3) -0.0087(3) -0.0029(3)
O5 0.0348(5) 0.0099(3) 0.0421(6) 0.0029(3) -0.0036(4) -0.0017(3)
O6 0.0220(4) 0.0194(4) 0.0136(3) -0.0028(3) 0.0054(3) -0.0056(3)
O7 0.0216(4) 0.0152(3) 0.0139(3) -0.0035(2) 0.0052(3) -0.0066(3)
O8 0.0165(3) 0.0209(4) 0.0144(3) 0.0042(3) 0.0030(3) 0.0033(3)
O9 0.0184(4) 0.0202(4) 0.0424(6) -0.0044(4) 0.0070(4) -0.0075(3)
C1 0.0172(4) 0.0110(4) 0.0180(4) 0.0007(3) 0.0041(3) -0.0005(3)
C2 0.0740(12) 0.0325(7) 0.0194(5) -0.0107(5) 0.0185(6) -0.0384(8)
C3 0.0198(4) 0.0127(4) 0.0106(4) -0.0007(3) 0.0020(3) -0.0050(3)
C4 0.0209(5) 0.0213(5) 0.0198(5) 0.0060(4) -0.0017(4) -0.0095(4)
C5 0.0114(4) 0.0116(4) 0.0144(4) 0.0007(3) 0.0017(3) -0.0004(3)
C6 0.0114(4) 0.0199(5) 0.0322(6) 0.0096(4) 0.0005(4) -0.0009(4)
C7 0.0129(4) 0.0194(5) 0.0429(7) -0.0023(5) 0.0039(5) -0.0027(4)
C8 0.0127(4) 0.0203(5) 0.0186(4) -0.0035(4) 0.0036(3) -0.0043(3)

loop_
_atom_type_symbol
_atom_type_description
_atom_type_scat_dispersion_real
_atom_type_scat_dispersion_imag
_atom_type_scat_source
C C 0.0033 0.0016 'International Tables Vol C Tables 4.2.6.8 and 6.1.1.4'
H H 0.0000 0.0000 'International Tables Vol C Tables 4.2.6.8 and 6.1.1.4'
O O 0.0106 0.0060 'International Tables Vol C Tables 4.2.6.8 and 6.1.1.4'
Mn Mn 0.3368 0.7283 'International Tables Vol C Tables 4.2.6.8 and 6.1.1.4'

loop_
_geom_angle_atom_site_label_1
_geom_angle_atom_site_label_2
_geom_angle_atom_site_label_3
_geom_angle
_geom_angle_site_symmetry_1
_geom_angle_site_symmetry_3
O1 Mn1 O1 180.00(4) . 3_655
O1 Mn1 O8 95.84(3) . 3_655
O1 Mn1 O8 84.16(3) 3_655 3_655
O1 Mn1 O8 84.16(3) . .
O1 Mn1 O8 95.84(3) 3_655 .
O8 Mn1 O8 180.00(5) 3_655 .
O1 Mn1 O7 81.84(3) . .
O1 Mn1 O7 98.16(3) 3_655 .
O8 Mn1 O7 82.37(3) 3_655 .
O8 Mn1 O7 97.63(3) . .
O1 Mn1 O7 98.16(3) . 3_655
O1 Mn1 O7 81.84(3) 3_655 3_655
O8 Mn1 O7 97.63(3) 3_655 3_655
O8 Mn1 O7 82.37(3) . 3_655
O7 Mn1 O7 180.00(4) . 3_655
O1 Mn1 Mn3 41.08(2) . .
O1 Mn1 Mn3 138.92(2) 3_655 .
O8 Mn1 Mn3 134.82(2) 3_655 .
O8 Mn1 Mn3 45.18(2) . .
O7 Mn1 Mn3 99.48(2) . .
O7 Mn1 Mn3 80.52(2) 3_655 .
O1 Mn1 Mn3 138.92(2) . 3_655
O1 Mn1 Mn3 41.08(2) 3_655 3_655
O8 Mn1 Mn3 45.18(2) 3_655 3_655
O8 Mn1 Mn3 134.82(2) . 3_655
O7 Mn1 Mn3 80.52(2) . 3_655
O7 Mn1 Mn3 99.48(2) 3_655 3_655
Mn3 Mn1 Mn3 180.000(5) . 3_655
O1 Mn1 Mn2 39.74(2) . .
O1 Mn1 Mn2 140.26(2) 3_655 .
O8 Mn1 Mn2 79.88(2) 3_655 .
O8 Mn1 Mn2 100.12(2) . .
O7 Mn1 Mn2 43.90(2) . .
O7 Mn1 Mn2 136.10(2) 3_655 .
Mn3 Mn1 Mn2 71.837(5) . .
Mn3 Mn1 Mn2 108.163(5) 3_655 .
O1 Mn1 Mn2 140.26(2) . 3_655
O1 Mn1 Mn2 39.74(2) 3_655 3_655
O8 Mn1 Mn2 100.12(2) 3_655 3_655
O8 Mn1 Mn2 79.88(2) . 3_655
O7 Mn1 Mn2 136.10(2) . 3_655
O7 Mn1 Mn2 43.90(2) 3_655 3_655
Mn3 Mn1 Mn2 108.163(5) . 3_655
Mn3 Mn1 Mn2 71.837(5) 3_655 3_655
Mn2 Mn1 Mn2 180.000(6) . 3_655
O1 Mn2 O4 167.63(4) . .
O1 Mn2 O3 96.03(3) . 3_755
O4 Mn2 O3 95.78(4) . 3_755
O1 Mn2 O6 93.29(3) . 4_565
O4 Mn2 O6 87.54(3) . 4_565
O3 Mn2 O6 103.44(4) 3_755 4_565
O1 Mn2 O7 82.88(3) . .
O4 Mn2 O7 92.89(3) . .
O3 Mn2 O7 92.66(4) 3_755 .
O6 Mn2 O7 163.78(3) 4_565 .
O1 Mn2 O2 81.11(3) . 3_655
O4 Mn2 O2 87.13(4) . 3_655
O3 Mn2 O2 177.00(3) 3_755 3_655
O6 Mn2 O2 75.92(3) 4_565 3_655
O7 Mn2 O2 87.90(3) . 3_655
O1 Mn2 Mn1 40.50(2) . .
O4 Mn2 Mn1 131.62(3) . .
O3 Mn2 Mn1 105.54(3) 3_755 .
O6 Mn2 Mn1 126.90(3) 4_565 .
O7 Mn2 Mn1 44.22(2) . .
O2 Mn2 Mn1 72.872(19) 3_655 .
O5 Mn3 O9 97.83(4) 1_545 3_755
O5 Mn3 O1 162.53(4) 1_545 .
O9 Mn3 O1 94.07(4) 3_755 .
O5 Mn3 O2 91.35(4) 1_545 4
O9 Mn3 O2 100.34(4) 3_755 4
O1 Mn3 O2 99.08(3) . 4
O5 Mn3 O8 86.28(4) 1_545 .
O9 Mn3 O8 93.46(4) 3_755 .
O1 Mn3 O8 80.25(3) . .
O2 Mn3 O8 166.19(3) 4 .
O5 Mn3 O6 90.08(4) 1_545 3_655
O9 Mn3 O6 172.08(4) 3_755 3_655
O1 Mn3 O6 78.32(3) . 3_655
O2 Mn3 O6 78.93(3) 4 3_655
O8 Mn3 O6 87.46(3) . 3_655
O5 Mn3 Mn1 122.99(3) 1_545 .
O9 Mn3 Mn1 104.74(3) 3_755 .
O1 Mn3 Mn1 40.77(2) . .
O2 Mn3 Mn1 133.07(2) 4 .
O8 Mn3 Mn1 41.44(2) . .
O6 Mn3 Mn1 70.94(2) 3_655 .
Mn2 O1 Mn1 99.77(3) . .
Mn2 O1 Mn3 126.74(4) . .
Mn1 O1 Mn3 98.14(3) . .
C5 O2 Mn3 130.54(7) . 4_556
C5 O2 Mn2 125.08(7) . 3_655
Mn3 O2 Mn2 98.65(3) 4_556 3_655
C8 O3 Mn2 136.67(8) . 3_755
C1 O4 Mn2 128.65(8) . .
C1 O5 Mn3 147.47(10) . 1_565
C3 O6 Mn2 126.67(7) . 4_566
C3 O6 Mn3 128.22(7) . 3_655
Mn2 O6 Mn3 104.07(3) 4_566 3_655
C3 O7 Mn2 133.48(7) . .
C3 O7 Mn1 124.01(7) . .
Mn2 O7 Mn1 91.88(3) . .
C5 O8 Mn1 126.92(7) . .
C5 O8 Mn3 137.90(7) . .
Mn1 O8 Mn3 93.38(3) . .
C8 O9 Mn3 140.67(9) . 3_755
O5 C1 O4 124.03(11) . .
O5 C1 C4 116.96(11) . .
O4 C1 C4 119.00(10) . .
C3 C2 C4 117.58(11) . .
C3 C2 H2A 107.9 . .
C4 C2 H2A 107.9 . .
C3 C2 H2B 107.9 . .
C4 C2 H2B 107.9 . .
H2A C2 H2B 107.2 . .
O7 C3 O6 123.02(10) . .
O7 C3 C2 120.84(10) . .
O6 C3 C2 116.14(10) . .
C1 C4 C2 110.94(13) . .
C1 C4 H4A 109.5 . .
C2 C4 H4A 109.5 . .
C1 C4 H4B 109.5 . .
C2 C4 H4B 109.5 . .
H4A C4 H4B 108.0 . .
O2 C5 O8 122.24(10) . .
O2 C5 C6 121.92(10) . .
O8 C5 C6 115.84(9) . .
C5 C6 C7 110.21(10) . .
C5 C6 H6A 109.6 . .
C7 C6 H6A 109.6 . .
C5 C6 H6B 109.6 . .
C7 C6 H6B 109.6 . .
H6A C6 H6B 108.1 . .
C8 C7 C6 115.26(10) . .
C8 C7 H7A 108.5 . .
C6 C7 H7A 108.5 . .
C8 C7 H7B 108.5 . .
C6 C7 H7B 108.5 . .
H7A C7 H7B 107.5 . .
O9 C8 O3 125.62(11) . .
O9 C8 C7 115.44(11) . .
O3 C8 C7 118.94(10) . .

loop_
_geom_bond_atom_site_label_1
_geom_bond_atom_site_label_2
_geom_bond_distance
_geom_bond_site_symmetry_2
Mn1 O1 2.1279(8) .
Mn1 O1 2.1279(8) 3_655
Mn1 O8 2.1386(8) 3_655
Mn1 O8 2.1386(8) .
Mn1 O7 2.2532(8) .
Mn1 O7 2.2532(8) 3_655
Mn1 Mn3 3.22548(17) .
Mn1 Mn3 3.22548(17) 3_655
Mn1 Mn2 3.22909(17) .
Mn1 Mn2 3.22910(17) 3_655
Mn2 O1 2.0945(7) .
Mn2 O4 2.1212(9) .
Mn2 O3 2.1260(10) 3_755
Mn2 O6 2.1980(8) 4_565
Mn2 O7 2.2404(8) .
Mn2 O2 2.5075(8) 3_655
Mn3 O5 2.0927(10) 1_545
Mn3 O9 2.0905(9) 3_755
Mn3 O1 2.1412(8) .
Mn3 O2 2.2160(8) 4
Mn3 O8 2.2919(8) .
Mn3 O6 2.3511(9) 3_655
O2 C5 1.2627(13) .
O2 Mn3 2.2160(8) 4_556
O2 Mn2 2.5075(8) 3_655
O3 C8 1.2591(15) .
O3 Mn2 2.1260(10) 3_755
O4 C1 1.2668(14) .
O5 C1 1.2497(13) .
O5 Mn3 2.0927(10) 1_565
O6 C3 1.2699(13) .
O6 Mn2 2.1980(8) 4_566
O6 Mn3 2.3511(9) 3_655
O7 C3 1.2622(13) .
O8 C5 1.2739(13) .
O9 C8 1.2557(15) .
O9 Mn3 2.0905(9) 3_755
C1 C4 1.5120(16) .
C2 C3 1.5002(16) .
C2 C4 1.530(2) .
C2 H2A 0.9700 .
C2 H2B 0.9700 .
C4 H4A 0.9700 .
C4 H4B 0.9700 .
C5 C6 1.5099(15) .
C6 C7 1.5190(17) .
C6 H6A 0.9700 .
C6 H6B 0.9700 .
C7 C8 1.5169(16) .
C7 H7A 0.9700 .
C7 H7B 0.9700 .
